data_1535698
loop_
_publ_author_name
'Troyanov, S.I.'

_publ_section_title
;
 Crystal structure of aluminium tribromide and triiodide
;
_journal_name_full 'Zhurnal Neorganicheskoi Khimii'
_journal_page_first 552
_journal_page_last 555
_journal_volume 39
_journal_year 1994
_chemical_formula_sum 'Al Br3'
_space_group_IT_number 14
_symmetry_space_group_name_Hall '-P 2ybc'
_symmetry_space_group_name_H-M 'P 1 21/c 1'
_cell_angle_alpha 90
_cell_angle_beta 96.39
_cell_angle_gamma 90
_cell_formula_units_Z 4
_cell_length_a 7.503
_cell_length_b 7.073
_cell_length_c 10.273
_cell_volume 541.788
_citation_journal_id_ASTM ZNOKAQ
_cod_data_source_file Troyanov_ZNOKAQ_1994_1399.cif
_cod_data_source_block Al1Br3
_cod_original_formula_sum 'Al1 Br3'
_cod_database_code 1535698

loop_
_symmetry_equiv_pos_as_xyz
x,y,z
-x,y+1/2,-z+1/2
-x,-y,-z
x,-y-1/2,z-1/2

loop_
_atom_site_label
_atom_site_type_symbol
_atom_site_fract_x
_atom_site_fract_y
_atom_site_fract_z
_atom_site_occupancy
_atom_site_U_iso_or_equiv
Al1 Al+3 0.197 -0.092 0.551 1 0.0
Br1 Br-1 0.398 0.0848 0.6675 1 0.0
Br3 Br-1 -0.0806 -0.0673 0.6452 1 0.0
Br2 Br-1 0.2508 -0.391 0.511 1 0.0
